data_7152949
loop_
_publ_author_name
'Evans, Nicholas R.'
'White, Andrew J. P.'

_publ_section_title
;
 (E)-5,5'-Di(thiophen-2-yl)-3,3'-bi[thiophen-3(2H)-ylidene]-2,2'-diones-from
 conspicuous blue impurities to &quot;quasi-metallic&quot; golden-bronze
 crystals.
;
_journal_issue 23
_journal_name_full 'Organic &amp; biomolecular chemistry'
_journal_page_first 3871
_journal_page_last 3879
_journal_paper_doi 10.1039/c3ob40373d
_journal_volume 11
_journal_year 2013
_chemical_formula_moiety 'C26 H28 O2 S4'
_chemical_formula_sum 'C26 H28 O2 S4'
_chemical_formula_weight 500.72
_chemical_name_systematic
;
?
;
_space_group_IT_number 2
_symmetry_cell_setting triclinic
_symmetry_space_group_name_Hall '-P 1'
_symmetry_space_group_name_H-M 'P -1'
_atom_sites_solution_hydrogens geom
_atom_sites_solution_primary direct
_atom_sites_solution_secondary difmap
_audit_creation_method SHELXL-97
_cell_angle_alpha 79.850(19)
_cell_angle_beta 78.78(2)
_cell_angle_gamma 87.139(19)
_cell_formula_units_Z 1
_cell_length_a 5.7198(15)
_cell_length_b 9.0209(19)
_cell_length_c 11.863(3)
_cell_measurement_reflns_used 1502
_cell_measurement_temperature 173
_cell_measurement_theta_max 72.7013
_cell_measurement_theta_min 3.8518
_cell_volume 590.9(3)
_computing_cell_refinement 'CrysAlis RED, Oxford Diffraction Ltd'
_computing_data_collection 'CrysAlis CCD, Oxford Diffraction Ltd'
_computing_data_reduction 'CrysAlis RED, Oxford Diffraction Ltd'
_computing_molecular_graphics 'Bruker SHELXTL'
_computing_publication_material 'Bruker SHELXTL'
_computing_structure_refinement 'SHELXL-97 (Sheldrick, 1997)'
_computing_structure_solution 'SHELXS-97 (Sheldrick, 1990)'
_diffrn_ambient_temperature 173
_diffrn_detector_area_resol_mean 8.2556
_diffrn_measured_fraction_theta_full 0.982
_diffrn_measured_fraction_theta_max 0.956
_diffrn_measurement_device_type 'OD Xcalibur PX Ultra'
_diffrn_measurement_method 'omega scans'
_diffrn_radiation_monochromator graphite
_diffrn_radiation_source 'Enhance Ultra (Cu) X-ray Source'
_diffrn_radiation_type CuK\a
_diffrn_radiation_wavelength 1.54184
_diffrn_reflns_av_R_equivalents 0.0500
_diffrn_reflns_av_sigmaI/netI 0.0426
_diffrn_reflns_limit_h_max 6
_diffrn_reflns_limit_h_min -6
_diffrn_reflns_limit_k_max 11
_diffrn_reflns_limit_k_min -8
_diffrn_reflns_limit_l_max 14
_diffrn_reflns_limit_l_min -14
_diffrn_reflns_number 3835
_diffrn_reflns_theta_full 71.00
_diffrn_reflns_theta_max 72.85
_diffrn_reflns_theta_min 3.86
_diffrn_standards_number 0
_exptl_absorpt_coefficient_mu 3.866
_exptl_absorpt_correction_T_max 0.799
_exptl_absorpt_correction_T_min 0.454
_exptl_absorpt_correction_type analytical
_exptl_absorpt_process_details
;
CrysAlisPro, Agilent Technologies,
Version 1.171.35.11 (release 16-05-2011 CrysAlis171 .NET)
(compiled May 16 2011,17:55:39)
Analytical numeric absorption correction using a multifaceted crystal
model based on expressions derived by R.C. Clark & J.S. Reid.
(Clark, R. C. & Reid, J. S. (1995). Acta Cryst. A51, 887-897)
;
_exptl_crystal_colour 'Lusterous bronze'
_exptl_crystal_density_diffrn 1.407
_exptl_crystal_density_method 'not measured'
_exptl_crystal_description plates
_exptl_crystal_F_000 264
_exptl_crystal_size_max 0.30
_exptl_crystal_size_mid 0.22
_exptl_crystal_size_min 0.06
_refine_diff_density_max 0.554
_refine_diff_density_min -0.625
_refine_diff_density_rms 0.106
_refine_ls_extinction_method none
_refine_ls_goodness_of_fit_ref 1.074
_refine_ls_hydrogen_treatment constr
_refine_ls_matrix_type full
_refine_ls_number_parameters 145
_refine_ls_number_reflns 2253
_refine_ls_number_restraints 0
_refine_ls_restrained_S_all 1.074
_refine_ls_R_factor_all 0.0775
_refine_ls_R_factor_gt 0.0689
_refine_ls_shift/su_max 0.000
_refine_ls_shift/su_mean 0.000
_refine_ls_structure_factor_coef Fsqd
_refine_ls_weighting_details 'calc w=1/[\s^2^(Fo^2^)+(0.1555P)^2^+0.0000P] where P=(Fo^2^+2Fc^2^)/3'
_refine_ls_weighting_scheme calc
_refine_ls_wR_factor_gt 0.1966
_refine_ls_wR_factor_ref 0.2082
_reflns_number_gt 1864
_reflns_number_total 2253
_reflns_threshold_expression >2sigma(I)
_cod_data_source_file c3ob40373d.txt
_cod_data_source_block 1b
_cod_depositor_comments
;
The following automatic conversions were performed:

'_symmetry_cell_setting' value 'Triclinic' changed to 'triclinic'
according to /home/saulius/struct/CIF-dictionaries/cif_core.dic
dictionary named 'cif_core.dic' version 2.4.2 from 2011-04-26.

Automatic conversion script
Id: cif_fix_values 1891 2012-01-12 08:04:46Z andrius 
;
_cod_original_sg_symbol_H-M P-1
_cod_database_code 7152949

loop_
_symmetry_equiv_pos_as_xyz
'x, y, z'
'-x, -y, -z'

loop_
_atom_site_label
_atom_site_type_symbol
_atom_site_fract_x
_atom_site_fract_y
_atom_site_fract_z
_atom_site_U_iso_or_equiv
_atom_site_adp_type
_atom_site_occupancy
_atom_site_symmetry_multiplicity
_atom_site_calc_flag
_atom_site_refinement_flags
S1 S 0.82839(13) 0.68304(9) 0.51882(7) 0.0418(3) Uani 1 1 d .
C2 C 0.7835(5) 0.8769(4) 0.4610(3) 0.0404(7) Uani 1 1 d .
O2 O 0.9361(4) 0.9484(3) 0.3900(2) 0.0481(6) Uani 1 1 d .
C3 C 0.5383(5) 0.9252(3) 0.5130(3) 0.0374(7) Uani 1 1 d .
C4 C 0.4093(5) 0.8034(4) 0.5860(3) 0.0392(7) Uani 1 1 d .
H4A H 0.2489 0.8139 0.6244 0.047 Uiso 1 1 calc R
C5 C 0.5324(5) 0.6697(4) 0.5970(3) 0.0378(7) Uani 1 1 d .
C6 C 0.4550(5) 0.5272(4) 0.6624(3) 0.0381(7) Uani 1 1 d .
S7 S 0.17070(13) 0.50438(8) 0.74702(7) 0.0402(3) Uani 1 1 d .
C8 C 0.2217(6) 0.3157(4) 0.7910(3) 0.0403(7) Uani 1 1 d .
C9 C 0.4453(6) 0.2733(4) 0.7421(3) 0.0425(7) Uani 1 1 d .
H9A H 0.5050 0.1729 0.7557 0.051 Uiso 1 1 calc R
C10 C 0.5782(5) 0.3913(4) 0.6700(3) 0.0412(7) Uani 1 1 d .
H10A H 0.7372 0.3793 0.6303 0.049 Uiso 1 1 calc R
C11 C 0.0286(6) 0.2193(4) 0.8690(3) 0.0432(7) Uani 1 1 d .
H11A H 0.1033 0.1407 0.9207 0.052 Uiso 1 1 calc R
H11B H -0.0505 0.1677 0.8199 0.052 Uiso 1 1 calc R
C12 C -0.1631(5) 0.3027(4) 0.9453(3) 0.0424(7) Uani 1 1 d .
H12A H -0.0856 0.3574 0.9931 0.051 Uiso 1 1 calc R
H12B H -0.2453 0.3779 0.8944 0.051 Uiso 1 1 calc R
C13 C -0.3464(6) 0.1961(4) 1.0255(3) 0.0455(7) Uani 1 1 d .
H13A H -0.2685 0.1320 1.0847 0.055 Uiso 1 1 calc R
H13B H -0.4032 0.1292 0.9790 0.055 Uiso 1 1 calc R
C14 C -0.5605(6) 0.2773(4) 1.0874(3) 0.0459(8) Uani 1 1 d .
H14A H -0.5035 0.3469 1.1317 0.055 Uiso 1 1 calc R
H14B H -0.6422 0.3385 1.0283 0.055 Uiso 1 1 calc R
C15 C -0.7371(6) 0.1708(4) 1.1699(3) 0.0526(9) Uani 1 1 d .
H15A H -0.8690 0.2288 1.2082 0.079 Uiso 1 1 calc R
H15B H -0.6576 0.1102 1.2290 0.079 Uiso 1 1 calc R
H15C H -0.7992 0.1042 1.1261 0.079 Uiso 1 1 calc R

loop_
_atom_site_aniso_label
_atom_site_aniso_U_11
_atom_site_aniso_U_22
_atom_site_aniso_U_33
_atom_site_aniso_U_23
_atom_site_aniso_U_13
_atom_site_aniso_U_12
S1 0.0348(5) 0.0410(5) 0.0481(5) -0.0141(3) 0.0014(3) 0.0002(3)
C2 0.0375(16) 0.0427(16) 0.0433(16) -0.0181(13) -0.0035(12) -0.0013(12)
O2 0.0413(12) 0.0420(13) 0.0557(13) -0.0120(10) 0.0074(10) -0.0018(9)
C3 0.0352(15) 0.0369(15) 0.0414(15) -0.0152(12) -0.0028(12) -0.0018(11)
C4 0.0362(15) 0.0395(16) 0.0432(16) -0.0170(13) -0.0013(12) -0.0020(12)
C5 0.0312(14) 0.0460(17) 0.0382(14) -0.0186(13) -0.0006(11) -0.0025(12)
C6 0.0361(15) 0.0380(16) 0.0416(15) -0.0168(12) -0.0017(11) -0.0013(11)
S7 0.0356(5) 0.0361(5) 0.0477(5) -0.0142(3) 0.0013(3) -0.0001(3)
C8 0.0367(15) 0.0435(17) 0.0425(16) -0.0162(13) -0.0040(12) 0.0003(12)
C9 0.0414(17) 0.0378(16) 0.0482(17) -0.0109(13) -0.0057(13) 0.0032(12)
C10 0.0342(15) 0.0450(17) 0.0462(16) -0.0189(14) -0.0031(12) 0.0032(12)
C11 0.0446(17) 0.0367(15) 0.0454(17) -0.0107(13) 0.0023(13) -0.0036(13)
C12 0.0403(16) 0.0378(16) 0.0486(17) -0.0136(13) -0.0009(13) -0.0032(12)
C13 0.0456(17) 0.0397(17) 0.0499(17) -0.0122(13) -0.0014(13) -0.0009(13)
C14 0.0436(17) 0.0430(17) 0.0515(18) -0.0177(14) -0.0011(13) -0.0017(13)
C15 0.0472(18) 0.052(2) 0.058(2) -0.0200(16) 0.0020(15) -0.0006(15)

loop_
_atom_type_symbol
_atom_type_description
_atom_type_scat_dispersion_real
_atom_type_scat_dispersion_imag
_atom_type_scat_source
C C 0.0181 0.0091 'International Tables Vol C Tables 4.2.6.8 and 6.1.1.4'
H H 0.0000 0.0000 'International Tables Vol C Tables 4.2.6.8 and 6.1.1.4'
O O 0.0492 0.0322 'International Tables Vol C Tables 4.2.6.8 and 6.1.1.4'
S S 0.3331 0.5567 'International Tables Vol C Tables 4.2.6.8 and 6.1.1.4'

loop_
_geom_angle_atom_site_label_1
_geom_angle_atom_site_label_2
_geom_angle_atom_site_label_3
_geom_angle
_geom_angle_site_symmetry_1
C5 S1 C2 91.42(15) .
O2 C2 C3 129.4(3) .
O2 C2 S1 121.7(2) .
C3 C2 S1 108.9(2) .
C3 C3 C4 128.0(3) 2_676
C3 C3 C2 120.5(3) 2_676
C4 C3 C2 111.5(3) .
C5 C4 C3 115.0(3) .
C4 C5 C6 129.0(3) .
C4 C5 S1 113.1(2) .
C6 C5 S1 117.9(2) .
C10 C6 C5 128.7(3) .
C10 C6 S7 110.0(2) .
C5 C6 S7 121.3(3) .
C8 S7 C6 92.06(15) .
C9 C8 C11 128.5(3) .
C9 C8 S7 111.1(3) .
C11 C8 S7 120.4(2) .
C8 C9 C10 113.7(3) .
C6 C10 C9 113.1(3) .
C8 C11 C12 115.6(3) .
C13 C12 C11 112.3(3) .
C12 C13 C14 113.3(3) .
C15 C14 C13 112.9(3) .

loop_
_geom_bond_atom_site_label_1
_geom_bond_atom_site_label_2
_geom_bond_distance
_geom_bond_site_symmetry_2
S1 C5 1.764(3) .
S1 C2 1.788(3) .
C2 O2 1.210(4) .
C2 C3 1.495(4) .
C3 C3 1.399(6) 2_676
C3 C4 1.413(4) .
C4 C5 1.365(4) .
C5 C6 1.422(5) .
C6 C10 1.382(4) .
C6 S7 1.738(3) .
S7 C8 1.718(3) .
C8 C9 1.364(4) .
C8 C11 1.499(4) .
C9 C10 1.395(5) .
C11 C12 1.535(4) .
C12 C13 1.523(4) .
C13 C14 1.525(4) .
C14 C15 1.511(5) .
